data_2020765
loop_
_publ_author_name
'Mohana, Marimuthu'
'Thomas Muthiah, Packianathan'
'Butcher, Ray J.'

_publ_section_title
;
 Supramolecular interactions in carboxylate and sulfonate salts of
 2,6-diamino-4-chloropyrimidinium
;
_journal_coeditor_code KU3199
_journal_issue 7
_journal_name_full 'Acta Crystallographica Section C'
_journal_page_first 536
_journal_page_last 540
_journal_paper_doi 10.1107/S2053229617008798
_journal_volume 73
_journal_year 2017
_chemical_formula_iupac 'C4 H6 Cl N4 +, C8 H4 N O6 -'
_chemical_formula_moiety 'C4 H6 Cl N4 +, C8 H4 N O6 -'
_chemical_formula_sum 'C12 H10 Cl N5 O6'
_chemical_formula_weight 355.70
_chemical_name_systematic
;
2,6-Diamino-4-chloropyrimidinium 2-carboxy-3-nitrobenzoate
;
_space_group_crystal_system triclinic
_space_group_IT_number 2
_space_group_name_Hall '-P 1'
_space_group_name_H-M_alt 'P -1'
_symmetry_space_group_name_Hall '-P 1'
_symmetry_space_group_name_H-M 'P -1'
_atom_sites_solution_hydrogens mixed
_audit_creation_method SHELXL-2016/6
_cell_angle_alpha 93.721(5)
_cell_angle_beta 93.714(4)
_cell_angle_gamma 104.230(5)
_cell_formula_units_Z 2
_cell_length_a 7.1403(4)
_cell_length_b 8.6745(6)
_cell_length_c 11.5730(7)
_cell_measurement_reflns_used 8897
_cell_measurement_temperature 120(2)
_cell_measurement_theta_max 41.1
_cell_measurement_theta_min 2.9
_cell_volume 690.94(8)
_computing_cell_refinement
;
CrysAlis PRO (Agilent, 2012)
;
_computing_data_collection
;
CrysAlis PRO (Agilent, 2012)
;
_computing_data_reduction
;
CrysAlis PRO (Agilent, 2012)
;
_computing_molecular_graphics
;
PLATON (Spek, 2009), Mercury (Macrae <i>et al.</i>, 2008) and
POVRay (Cason,
2004)
;
_computing_publication_material
;
PLATON (Spek, 2009) and publCIF (Westrip, 2010)
;
_computing_structure_refinement
;
SHELXL2016 (Sheldrick, 2015b)
;
_computing_structure_solution
;
SHELXT (Sheldrick, 2015a)
;
_diffrn_ambient_temperature 120(2)
_diffrn_detector_area_resol_mean 10.6501
_diffrn_measured_fraction_theta_full 0.999
_diffrn_measured_fraction_theta_max 0.969
_diffrn_measurement_device_type 'SuperNova CCD'
_diffrn_measurement_method '\w scans'
_diffrn_radiation_type MoK\a
_diffrn_radiation_wavelength 0.71073
_diffrn_reflns_av_R_equivalents 0.0346
_diffrn_reflns_limit_h_max 13
_diffrn_reflns_limit_h_min -12
_diffrn_reflns_limit_k_max 15
_diffrn_reflns_limit_k_min -15
_diffrn_reflns_limit_l_max 19
_diffrn_reflns_limit_l_min -21
_diffrn_reflns_number 17128
_diffrn_reflns_theta_full 25.000
_diffrn_reflns_theta_max 41.146
_diffrn_reflns_theta_min 2.885
_exptl_absorpt_coefficient_mu 0.323
_exptl_absorpt_correction_T_max 0.9532
_exptl_absorpt_correction_T_min 0.8527
_exptl_absorpt_correction_type multi-scan
_exptl_absorpt_process_details
;
(CrysAlis PRO; Agilent, 2012)
;
_exptl_crystal_colour colorless
_exptl_crystal_density_diffrn 1.710
_exptl_crystal_density_method 'not measured'
_exptl_crystal_description prism
_exptl_crystal_F_000 364
_exptl_crystal_size_max 0.510
_exptl_crystal_size_mid 0.180
_exptl_crystal_size_min 0.150
_refine_diff_density_max 0.654
_refine_diff_density_min -0.472
_refine_ls_extinction_method none
_refine_ls_goodness_of_fit_ref 1.082
_refine_ls_hydrogen_treatment mixed
_refine_ls_matrix_type full
_refine_ls_number_parameters 237
_refine_ls_number_reflns 8897
_refine_ls_number_restraints 0
_refine_ls_restrained_S_all 1.082
_refine_ls_R_factor_all 0.0746
_refine_ls_R_factor_gt 0.0459
_refine_ls_shift/su_max 0.001
_refine_ls_shift/su_mean 0.000
_refine_ls_structure_factor_coef Fsqd
_refine_ls_weighting_details 'w=1/[\s^2^(Fo^2^)+(0.0479P)^2^+0.0574P] where P=(Fo^2^+2Fc^2^)/3'
_refine_ls_weighting_scheme calc
_refine_ls_wR_factor_gt 0.1062
_refine_ls_wR_factor_ref 0.1275
_reflns_number_gt 6381
_reflns_number_total 8897
_reflns_threshold_expression 'I > 2\s(I)'
_cod_data_source_file ku3199sup1.cif
_cod_data_source_block I
_cod_database_code 2020765
_shelx_space_group_comment
;
The symmetry employed for this shelxl refinement is uniquely defined
by the following loop, which should always be used as a source of
symmetry information in preference to the above space-group names.
They are only intended as comments.
;
_shelx_estimated_absorpt_t_min 0.853
_shelx_estimated_absorpt_t_max 0.953

loop_
_space_group_symop_operation_xyz
'x, y, z'
'-x, -y, -z'

loop_
_atom_site_type_symbol
_atom_site_label
_atom_site_fract_x
_atom_site_fract_y
_atom_site_fract_z
_atom_site_U_iso_or_equiv
_atom_site_adp_type
_atom_site_calc_flag
_atom_site_occupancy
Cl Cl1 0.63993(4) 1.04519(3) 0.25190(2) 0.01979(6) Uani d 1
N N1 0.55013(12) 0.74600(11) 0.54072(7) 0.01316(14) Uani d 1
H H1 0.538045 0.687385 0.600379 0.016 Uiso calc 1
C C2 0.72602(13) 0.84096(12) 0.52499(8) 0.01331(15) Uani d 1
N N3 0.75477(12) 0.93419(11) 0.43716(7) 0.01410(14) Uani d 1
N N2 0.87159(13) 0.84139(13) 0.60229(8) 0.01999(18) Uani d 1
N N4 0.22454(13) 0.64581(13) 0.49137(8) 0.01789(17) Uani d 1
C C4 0.59860(14) 0.92422(12) 0.36472(8) 0.01331(15) Uani d 1
C C5 0.41551(15) 0.83130(13) 0.37218(8) 0.01498(16) Uani d 1
H H5 0.311152 0.829800 0.316505 0.018 Uiso calc 1
C C6 0.39221(14) 0.73863(12) 0.46726(8) 0.01292(15) Uani d 1
O O1 0.75260(10) 0.56282(10) 0.74864(6) 0.01537(13) Uani d 1
O O2 0.45818(10) 0.60234(10) 0.72180(7) 0.01692(14) Uani d 1
O O3 0.10958(11) 0.36711(11) 0.67139(6) 0.01820(15) Uani d 1
O O4 0.06161(10) 0.49596(9) 0.83689(6) 0.01432(13) Uani d 1
O O5 -0.08265(11) 0.14856(11) 0.85169(8) 0.02178(17) Uani d 1
O O6 -0.03231(11) 0.15588(11) 1.03837(7) 0.01980(15) Uani d 1
N N5 0.02342(12) 0.17979(11) 0.94195(8) 0.01452(14) Uani d 1
C C7 0.49496(12) 0.40920(11) 0.84769(8) 0.01049(14) Uani d 1
C C8 0.29398(13) 0.35047(11) 0.85034(8) 0.01082(14) Uani d 1
C C9 0.23120(13) 0.24587(12) 0.93408(8) 0.01163(14) Uani d 1
C C10 0.35520(13) 0.19628(12) 1.01241(8) 0.01305(15) Uani d 1
H H10 0.305859 0.125158 1.068602 0.016 Uiso calc 1
C C11 0.55244(13) 0.25326(13) 1.00635(8) 0.01357(16) Uani d 1
H H11 0.641024 0.220092 1.057965 0.016 Uiso calc 1
C C12 0.62066(13) 0.35864(12) 0.92504(8) 0.01193(15) Uani d 1
H H12 0.756591 0.397529 0.921848 0.014 Uiso calc 1
C C13 0.57611(13) 0.53260(12) 0.76673(8) 0.01135(14) Uani d 1
C C14 0.14689(13) 0.40599(12) 0.77419(8) 0.01242(15) Uani d 1
H H2A 0.852(3) 0.773(2) 0.6594(15) 0.035(5) Uiso d 1
H H2B 0.991(3) 0.907(2) 0.5925(14) 0.034(5) Uiso d 1
H H4A 0.123(2) 0.631(2) 0.4418(14) 0.030(4) Uiso d 1
H H4B 0.217(3) 0.594(2) 0.5501(15) 0.036(5) Uiso d 1
H H4 -0.045(3) 0.512(3) 0.7962(16) 0.045(5) Uiso d 1

loop_
_atom_site_aniso_label
_atom_site_aniso_U_11
_atom_site_aniso_U_22
_atom_site_aniso_U_33
_atom_site_aniso_U_12
_atom_site_aniso_U_13
_atom_site_aniso_U_23
Cl1 0.02833(13) 0.01828(12) 0.01351(10) 0.00545(9) 0.00237(8) 0.00795(8)
N1 0.0119(3) 0.0150(4) 0.0121(3) 0.0017(3) -0.0001(2) 0.0061(3)
C2 0.0119(3) 0.0140(4) 0.0142(4) 0.0024(3) 0.0015(3) 0.0055(3)
N3 0.0149(3) 0.0145(4) 0.0134(3) 0.0036(3) 0.0018(3) 0.0052(3)
N2 0.0124(3) 0.0259(5) 0.0204(4) 0.0004(3) -0.0020(3) 0.0132(4)
N4 0.0126(3) 0.0224(5) 0.0159(4) -0.0012(3) -0.0026(3) 0.0066(3)
C4 0.0185(4) 0.0125(4) 0.0102(3) 0.0055(3) 0.0019(3) 0.0033(3)
C5 0.0176(4) 0.0163(4) 0.0107(3) 0.0039(3) -0.0012(3) 0.0027(3)
C6 0.0136(4) 0.0133(4) 0.0114(3) 0.0027(3) -0.0005(3) 0.0019(3)
O1 0.0104(3) 0.0189(4) 0.0185(3) 0.0046(2) 0.0027(2) 0.0091(3)
O2 0.0128(3) 0.0221(4) 0.0198(3) 0.0085(3) 0.0039(2) 0.0130(3)
O3 0.0175(3) 0.0246(4) 0.0130(3) 0.0075(3) -0.0037(2) 0.0011(3)
O4 0.0114(3) 0.0176(3) 0.0159(3) 0.0071(2) 0.0003(2) 0.0032(2)
O5 0.0140(3) 0.0219(4) 0.0266(4) -0.0001(3) -0.0061(3) 0.0071(3)
O6 0.0154(3) 0.0221(4) 0.0237(4) 0.0052(3) 0.0076(3) 0.0080(3)
N5 0.0108(3) 0.0119(3) 0.0213(4) 0.0024(3) 0.0013(3) 0.0059(3)
C7 0.0103(3) 0.0113(4) 0.0105(3) 0.0036(3) 0.0003(2) 0.0023(3)
C8 0.0105(3) 0.0110(4) 0.0114(3) 0.0034(3) 0.0000(2) 0.0026(3)
C9 0.0096(3) 0.0117(4) 0.0137(3) 0.0024(3) 0.0006(3) 0.0034(3)
C10 0.0122(3) 0.0139(4) 0.0138(4) 0.0036(3) 0.0009(3) 0.0052(3)
C11 0.0120(3) 0.0162(4) 0.0137(4) 0.0048(3) 0.0002(3) 0.0059(3)
C12 0.0099(3) 0.0146(4) 0.0123(3) 0.0041(3) 0.0007(3) 0.0043(3)
C13 0.0110(3) 0.0128(4) 0.0110(3) 0.0038(3) 0.0010(2) 0.0034(3)
C14 0.0100(3) 0.0133(4) 0.0139(4) 0.0026(3) -0.0008(3) 0.0037(3)

loop_
_atom_type_symbol
_atom_type_description
_atom_type_scat_dispersion_real
_atom_type_scat_dispersion_imag
_atom_type_scat_source
C C 0.0033 0.0016 'International Tables Vol C Tables 4.2.6.8 and 6.1.1.4'
H H 0.0000 0.0000 'International Tables Vol C Tables 4.2.6.8 and 6.1.1.4'
N N 0.0061 0.0033 'International Tables Vol C Tables 4.2.6.8 and 6.1.1.4'
O O 0.0106 0.0060 'International Tables Vol C Tables 4.2.6.8 and 6.1.1.4'
Cl Cl 0.1484 0.1585 'International Tables Vol C Tables 4.2.6.8 and 6.1.1.4'

loop_
_geom_angle_atom_site_label_1
_geom_angle_atom_site_label_2
_geom_angle_atom_site_label_3
_geom_angle
C2 N1 C6 121.83(8)
N2 C2 N3 120.19(9)
N2 C2 N1 117.42(9)
N3 C2 N1 122.38(8)
C4 N3 C2 115.13(9)
N3 C4 C5 127.05(9)
N3 C4 Cl1 114.17(8)
C5 C4 Cl1 118.78(7)
C4 C5 C6 115.54(9)
N4 C6 N1 117.68(9)
N4 C6 C5 124.26(9)
N1 C6 C5 118.05(9)
O6 N5 O5 124.15(9)
O6 N5 C9 117.69(8)
O5 N5 C9 118.14(8)
C12 C7 C8 119.68(8)
C12 C7 C13 119.50(8)
C8 C7 C13 120.74(8)
C9 C8 C7 116.94(8)
C9 C8 C14 119.68(8)
C7 C8 C14 123.18(8)
C10 C9 C8 123.80(8)
C10 C9 N5 116.25(8)
C8 C9 N5 119.95(8)
C11 C10 C9 118.09(9)
C10 C11 C12 119.86(8)
C11 C12 C7 121.60(8)
O1 C13 O2 123.80(9)
O1 C13 C7 120.33(8)
O2 C13 C7 115.86(8)
O3 C14 O4 125.49(9)
O3 C14 C8 124.28(9)
O4 C14 C8 110.17(8)

loop_
_geom_bond_atom_site_label_1
_geom_bond_atom_site_label_2
_geom_bond_distance
Cl1 C4 1.7230(10)
N1 C2 1.3525(13)
N1 C6 1.3534(12)
C2 N2 1.3258(13)
C2 N3 1.3348(12)
N3 C4 1.3326(13)
N4 C6 1.3259(13)
C4 C5 1.3681(15)
C5 C6 1.3991(13)
O1 C13 1.2568(11)
O2 C13 1.2569(11)
O3 C14 1.2095(12)
O4 C14 1.3130(12)
O5 N5 1.2240(12)
O6 N5 1.2220(12)
N5 C9 1.4643(12)
C7 C12 1.3928(12)
C7 C8 1.4029(13)
C7 C13 1.5017(13)
C8 C9 1.3906(13)
C8 C14 1.5151(12)
C9 C10 1.3873(13)
C10 C11 1.3812(13)
C11 C12 1.3822(13)

loop_
_geom_hbond_atom_site_label_D
_geom_hbond_atom_site_label_H
_geom_hbond_atom_site_label_A
_geom_hbond_site_symmetry_A
_geom_hbond_distance_DH
_geom_hbond_distance_HA
_geom_hbond_distance_DA
_geom_hbond_angle_DHA
_geom_hbond_publ_flag
N1 H1 O2 1_555 0.88 1.70 2.5477(12) 162 yes
N2 H2A O1 1_555 0.911(17) 2.144(17) 3.0229(13) 161.7(16) yes
N2 H2B N3 2_776 0.92(2) 2.06(2) 2.9725(14) 175.0(17) yes
O4 H4 O1 1_455 0.91(2) 1.68(2) 2.5811(11) 167.5(19) yes
N4 H4A O3 2_566 0.873(15) 2.052(15) 2.9174(12) 171.3(16) yes
N4 H4B O2 1_555 0.836(17) 2.529(19) 3.1465(12) 131.5(17) yes
N4 H4B O3 1_555 0.836(17) 2.488(17) 3.2800(13) 158.5(17) yes
C5 H5 O5 2_566 0.95 2.50 3.4434(14) 170 yes
C11 H11 Cl1 1_546 0.95 2.79 3.5656(10) 140 yes
C11 H11 O6 1_655 0.95 2.55 3.2820(13) 134 yes
C12 H12 O4 1_655 0.95 2.43 3.3321(12) 158 yes

_cod_database_fobs_code 2020765
